data_2008853
loop_
_publ_author_name
'Falshaw, Andrew'
'Gainsford, Graeme J.'
'Lensink, Cornelis'

_publ_section_title
;1-<small>D</small>-1,2:5,6-Di-<i>O</i>-isopropylidene-3-<i>O</i>-(diphenylphosphinoyl)-<i>chiro</i>-inositol,
 a hydrogen-bonded dimeric structure
;
_journal_issue 8
_journal_name_full 'Acta Crystallographica Section C'
_journal_page_first 1353
_journal_page_last 1355
_journal_paper_doi 10.1107/S0108270199006769
_journal_volume 55
_journal_year 1999
_chemical_formula_sum 'C24 H29 O7 P'
_chemical_formula_weight 460.44
_chemical_name_systematic
;
(1-D-1,2:5,6-di-O-isopropylidene-3-O-(diphenylphosphinoyl)-chiro-inositol
;
_space_group_IT_number 1
_symmetry_cell_setting triclinic
_symmetry_space_group_name_Hall 'P 1'
_symmetry_space_group_name_H-M 'P 1'
_cell_angle_alpha 111.67(2)
_cell_angle_beta 107.02(2)
_cell_angle_gamma 99.25(2)
_cell_formula_units_Z 2
_cell_length_a 9.556(3)
_cell_length_b 11.007(3)
_cell_length_c 12.713(4)
_cell_measurement_reflns_used 17
_cell_measurement_temperature 158(2)
_cell_measurement_theta_max 12.46
_cell_measurement_theta_min 4.72
_cell_volume 1132.6(7)
_computing_cell_refinement XSCANS
_computing_data_collection 'XSCANS (Siemens, 1993)'
_computing_data_reduction XSCANS
_computing_molecular_graphics 'ORTEPII (Johnson, 1976) and ORTEP-3 (Farrugia, 1997)'
_computing_publication_material 'CIFTAB in SHELXL93 and PLATON98 (Spek, 1998)'
_computing_structure_refinement 'SHELXL93 (Sheldrick, 1993)'
_computing_structure_solution 'SHELXS86 (Sheldrick, 1990)'
_diffrn_ambient_temperature 158(2)
_diffrn_measurement_device 'Siemens P4'
_diffrn_measurement_method \w
_diffrn_radiation_monochromator graphite
_diffrn_radiation_source 'fine-focus sealed tube'
_diffrn_radiation_type MoK\a
_diffrn_radiation_wavelength 0.71073
_diffrn_reflns_av_sigmaI/netI 0.0764
_diffrn_reflns_limit_h_max 7
_diffrn_reflns_limit_h_min -10
_diffrn_reflns_limit_k_max 11
_diffrn_reflns_limit_k_min -11
_diffrn_reflns_limit_l_max 14
_diffrn_reflns_limit_l_min -15
_diffrn_reflns_number 4631
_diffrn_reflns_theta_max 25
_diffrn_reflns_theta_min 2.09
_diffrn_standards_decay_% 8.60
_diffrn_standards_interval_count 297
_diffrn_standards_number 3
_exptl_absorpt_coefficient_mu 0.165
_exptl_absorpt_correction_T_max 0.968
_exptl_absorpt_correction_T_min 0.912
_exptl_absorpt_correction_type empirical
_exptl_absorpt_process_details '(SHELXTL; Sheldrick, 1984)'
_exptl_crystal_colour colourless
_exptl_crystal_density_diffrn 1.350
_exptl_crystal_density_method 'not measured'
_exptl_crystal_description 'irregular block'
_exptl_crystal_F_000 488
_exptl_crystal_size_max 0.40
_exptl_crystal_size_mid 0.34
_exptl_crystal_size_min 0.20
_refine_diff_density_max 0.429
_refine_diff_density_min -0.284
_refine_ls_abs_structure_details 'Flack (1983)'
_refine_ls_abs_structure_Flack 0.2(2)
_refine_ls_extinction_method none
_refine_ls_goodness_of_fit_all 0.998
_refine_ls_goodness_of_fit_obs 1.044
_refine_ls_hydrogen_treatment mixed
_refine_ls_matrix_type full
_refine_ls_number_parameters 528
_refine_ls_number_reflns 4631
_refine_ls_number_restraints 3
_refine_ls_restrained_S_all 0.998
_refine_ls_restrained_S_obs 1.043
_refine_ls_R_factor_all 0.097
_refine_ls_R_factor_obs 0.068
_refine_ls_shift/esd_max 0.011
_refine_ls_shift/esd_mean 0.002
_refine_ls_structure_factor_coef Fsqd
_refine_ls_weighting_details 'w = 1/[\s^2^(Fo^2^)+(0.1164P)^2^] where P = (Fo^2^+2Fc^2^)/3'
_refine_ls_weighting_scheme calc
_refine_ls_wR_factor_all 0.181
_refine_ls_wR_factor_obs 0.161
_reflns_number_observed 2039
_reflns_number_total 3456
_reflns_observed_criterion I>2\s(I)
_cod_data_source_file ta1226.cif
_cod_data_source_block ta1226
_cod_depositor_comments
;
The following automatic conversions were performed:
'_symmetry_cell_setting' value 'Triclinic' changed to 'triclinic'
according to '/home/saulius/struct/CIF-dictionaries/cif_core.dic'
dictionary named 'cif_core.dic' version 2.4.1 from
2010-06-29.

'_geom_bond_publ_flag' value 'Y' changed to 'y' according to
'/home/saulius/struct/CIF-dictionaries/cif_core.dic' dictionary named
'cif_core.dic' version 2.4.1 from 2010-06-29 (10
times).

'_geom_bond_publ_flag' value 'N' changed to 'n' according to
'/home/saulius/struct/CIF-dictionaries/cif_core.dic' dictionary named
'cif_core.dic' version 2.4.1 from 2010-06-29 (120 times).

Automatic conversion script
Id: cif_fix_enum 1527 2010-12-29 10:47:43Z saulius 

The following automatic conversions were performed:

'_symmetry_cell_setting' value 'Triclinic' changed to 'triclinic'
according to /home/saulius/struct/CIF-dictionaries/cif_core.dic
dictionary named 'cif_core.dic' version 2.4.1 from
2010-06-29.

'_geom_bond_publ_flag' value 'Y' changed to 'y'
according to /home/saulius/struct/CIF-dictionaries/cif_core.dic
dictionary named 'cif_core.dic' version 2.4.1 from 2010-06-29 (10
times).

'_geom_bond_publ_flag' value 'N' changed to 'n' according to
/home/saulius/struct/CIF-dictionaries/cif_core.dic dictionary named
'cif_core.dic' version 2.4.1 from 2010-06-29 (120
times).

'_geom_angle_publ_flag' value 'Y' changed to 'y' according
to /home/saulius/struct/CIF-dictionaries/cif_core.dic dictionary
named 'cif_core.dic' version 2.4.1 from 2010-06-29 (16
times).

'_geom_angle_publ_flag' value 'N' changed to 'n' according
to /home/saulius/struct/CIF-dictionaries/cif_core.dic dictionary
named 'cif_core.dic' version 2.4.1 from 2010-06-29 (87
times).

'_geom_angle_publ_flag' value 'NO' changed to 'no' according
to /home/saulius/struct/CIF-dictionaries/cif_core.dic dictionary
named 'cif_core.dic' version 2.4.1 from 2010-06-29 (137
times).

'_geom_torsion_publ_flag' value 'Y' changed to 'y' according
to /home/saulius/struct/CIF-dictionaries/cif_core.dic dictionary
named 'cif_core.dic' version 2.4.1 from 2010-06-29 (30
times).

'_geom_torsion_publ_flag' value 'N' changed to 'n' according
to /home/saulius/struct/CIF-dictionaries/cif_core.dic dictionary
named 'cif_core.dic' version 2.4.1 from 2010-06-29 (100
times).

'_geom_torsion_publ_flag' value 'NO' changed to 'no'
according to /home/saulius/struct/CIF-dictionaries/cif_core.dic
dictionary named 'cif_core.dic' version 2.4.1 from 2010-06-29 (24
times).

Automatic conversion script
Id: cif_fix_values 1715 2011-07-08 13:25:40Z adriana 

The following automatic conversions were performed:

'_refine_ls_weighting_scheme' value 'calc w =
1/[\s^2^(Fo^2^)+(0.1164P)^2^] where P = (Fo^2^+2Fc^2^)/3' was changed
to 'calc'. New tag '_refine_ls_weighting_details' was created. The
value of the new tag was set to 'w = 1/[\s^2^(Fo^2^)+(0.1164P)^2^]
where P = (Fo^2^+2Fc^2^)/3'.

Automatic conversion script
Id: cif_fix_values 3143 2015-03-26 13:38:13Z robertas 
;
_cod_original_cell_volume 1132.6(6)
_cod_database_code 2008853

loop_
_symmetry_equiv_pos_as_xyz
'x, y, z'

loop_
_atom_site_aniso_label
_atom_site_aniso_U_11
_atom_site_aniso_U_22
_atom_site_aniso_U_33
_atom_site_aniso_U_12
_atom_site_aniso_U_13
_atom_site_aniso_U_23
P1 0.0251(14) 0.0270(13) 0.0238(11) 0.0080(11) 0.0107(10) 0.0143(10)
O1 0.033(4) 0.033(3) 0.024(3) 0.017(3) 0.013(3) 0.017(2)
C1 0.025(5) 0.029(5) 0.028(4) 0.011(4) 0.012(4) 0.015(4)
O2 0.029(4) 0.033(3) 0.027(3) 0.009(3) 0.010(3) 0.013(3)
C2 0.024(5) 0.023(4) 0.019(4) 0.011(4) 0.013(4) 0.010(4)
O3 0.030(4) 0.037(3) 0.035(3) 0.019(3) 0.014(3) 0.021(3)
C3 0.019(5) 0.022(4) 0.027(4) 0.006(4) 0.003(4) 0.012(4)
O4 0.036(4) 0.058(4) 0.033(3) 0.029(3) 0.019(3) 0.034(3)
C4 0.037(6) 0.019(4) 0.026(4) 0.013(4) 0.007(4) 0.008(4)
O5 0.024(4) 0.053(4) 0.026(3) 0.019(3) 0.012(3) 0.024(3)
C5 0.017(5) 0.026(4) 0.020(4) 0.004(4) 0.006(4) 0.012(3)
O6 0.028(4) 0.045(4) 0.038(3) 0.024(3) 0.017(3) 0.027(3)
C6 0.034(6) 0.031(5) 0.020(4) 0.006(5) 0.004(4) 0.009(4)
O7 0.036(4) 0.030(3) 0.031(3) 0.015(3) 0.016(3) 0.016(3)
C7 0.027(6) 0.057(7) 0.026(5) 0.012(5) 0.012(5) 0.021(5)
C8 0.028(6) 0.065(7) 0.028(5) 0.006(5) 0.011(5) 0.012(5)
C9 0.041(6) 0.051(6) 0.035(5) 0.030(5) 0.023(5) 0.023(4)
C10 0.026(6) 0.036(6) 0.031(5) 0.012(5) 0.008(5) 0.021(4)
C11 0.027(6) 0.060(7) 0.031(5) 0.010(5) 0.002(4) 0.023(5)
C12 0.039(6) 0.050(6) 0.047(6) 0.022(5) 0.022(5) 0.028(5)
C21 0.025(6) 0.023(5) 0.020(4) 0.002(4) 0.007(4) 0.012(4)
C22 0.036(6) 0.024(5) 0.023(5) 0.008(4) 0.009(4) 0.010(4)
C23 0.043(7) 0.032(5) 0.021(5) 0.006(5) 0.010(5) 0.005(4)
C24 0.053(8) 0.028(5) 0.036(6) 0.006(5) 0.031(6) 0.011(5)
C25 0.027(6) 0.033(5) 0.028(5) 0.010(4) 0.008(5) 0.011(4)
C26 0.042(7) 0.027(5) 0.025(5) 0.009(5) 0.005(5) 0.020(4)
C31 0.024(6) 0.042(6) 0.030(5) 0.011(5) 0.011(5) 0.027(4)
C32 0.036(6) 0.032(5) 0.045(6) 0.012(5) 0.014(5) 0.021(5)
C33 0.036(6) 0.035(6) 0.052(6) 0.003(5) 0.014(5) 0.023(5)
C34 0.021(6) 0.053(6) 0.048(6) -0.004(5) -0.003(5) 0.032(5)
C35 0.022(6) 0.066(7) 0.041(6) 0.011(5) 0.017(5) 0.037(5)
C36 0.042(7) 0.035(5) 0.032(5) 0.013(5) 0.014(5) 0.024(4)
P1' 0.0207(15) 0.0348(14) 0.0266(12) 0.0051(11) 0.0048(11) 0.0154(11)
O1' 0.027(4) 0.076(5) 0.049(4) 0.019(4) 0.014(3) 0.046(4)
C1' 0.023(6) 0.037(5) 0.029(5) 0.004(4) 0.006(4) 0.019(4)
O2' 0.029(4) 0.030(4) 0.023(3) 0.000(3) 0.010(3) 0.012(3)
C2' 0.027(5) 0.023(4) 0.020(4) 0.011(4) 0.007(4) 0.008(3)
O3' 0.026(4) 0.045(4) 0.044(4) 0.013(3) 0.016(3) 0.032(3)
C3' 0.023(5) 0.029(5) 0.028(4) 0.008(4) 0.010(4) 0.011(4)
O4' 0.032(4) 0.046(4) 0.031(3) 0.021(3) 0.014(3) 0.021(3)
C4' 0.024(5) 0.032(5) 0.017(4) 0.018(4) 0.002(4) 0.014(3)
O5' 0.029(4) 0.049(4) 0.034(3) 0.023(3) 0.010(3) 0.023(3)
C5' 0.024(5) 0.028(5) 0.031(5) 0.005(4) 0.009(4) 0.014(4)
O6' 0.018(3) 0.051(4) 0.025(3) 0.013(3) 0.008(3) 0.021(3)
C6' 0.019(5) 0.019(4) 0.028(4) 0.000(4) -0.002(4) 0.007(3)
O7' 0.039(4) 0.035(4) 0.038(4) -0.003(3) 0.020(3) 0.008(3)
C7' 0.023(6) 0.034(5) 0.030(5) 0.015(5) 0.007(4) 0.019(4)
C8' 0.050(7) 0.071(8) 0.040(6) 0.033(6) 0.016(5) 0.033(5)
C9' 0.036(6) 0.065(7) 0.037(6) 0.015(5) 0.023(5) 0.015(5)
C10' 0.032(6) 0.035(6) 0.024(5) 0.010(5) 0.010(5) 0.016(4)
C11' 0.043(7) 0.042(6) 0.041(6) 0.017(5) 0.008(5) 0.018(5)
C12' 0.034(6) 0.042(6) 0.052(6) 0.009(5) 0.004(5) 0.018(5)
C21' 0.021(6) 0.027(5) 0.025(5) 0.003(4) 0.000(4) 0.011(4)
C22' 0.025(6) 0.032(5) 0.029(5) 0.006(4) 0.008(4) 0.014(4)
C23' 0.039(7) 0.034(5) 0.022(5) 0.014(5) 0.007(5) 0.016(4)
C24' 0.042(7) 0.036(6) 0.023(5) -0.002(5) 0.008(5) 0.016(4)
C25' 0.041(7) 0.050(6) 0.043(6) 0.025(5) 0.031(6) 0.027(5)
C26' 0.025(6) 0.031(5) 0.042(6) 0.012(5) 0.013(5) 0.018(4)
C31' 0.029(6) 0.022(5) 0.030(5) 0.005(4) 0.005(4) 0.016(4)
C32' 0.028(6) 0.036(6) 0.043(6) 0.008(5) 0.018(5) 0.011(5)
C33' 0.039(7) 0.035(6) 0.049(6) 0.003(5) 0.016(5) 0.011(5)
C34' 0.037(7) 0.042(6) 0.054(7) -0.003(5) 0.016(5) 0.022(5)
C35' 0.016(6) 0.054(7) 0.052(7) 0.002(5) 0.014(5) 0.018(6)
C36' 0.030(7) 0.052(6) 0.037(5) 0.020(5) 0.017(5) 0.023(5)

loop_
_atom_site_label
_atom_site_fract_x
_atom_site_fract_y
_atom_site_fract_z
_atom_site_U_iso_or_equiv
_atom_site_thermal_displace_type
_atom_site_calc_flag
_atom_site_refinement_flags
_atom_site_occupancy
_atom_site_disorder_group
_atom_site_type_symbol
P1 0.5739(3) 0.1055(2) 0.9037(2) 0.0239(6) Uani d . 1 . P
O1 0.4771(7) 0.1875(6) 0.8507(5) 0.0274(14) Uani d . 1 . O
C1 0.4209(10) 0.1688(9) 0.7256(7) 0.026(2) Uani d . 1 . C
H1 0.3753 0.0689 0.6680 0.031 Uiso calc R 1 . H
O2 0.1993(8) 0.2233(6) 0.7720(5) 0.0299(16) Uani d . 1 . O
H2O 0.1329 0.1460 0.7287 0.036 Uiso calc R 1 . H
C2 0.2982(10) 0.2419(8) 0.7131(7) 0.020(2) Uani d . 1 . C
H2 0.3539 0.3423 0.7535 0.024 Uiso calc R 1 . H
O3 0.1567(7) 0.3078(6) 0.5627(5) 0.0308(15) Uani d . 1 . O
C3 0.2174(9) 0.2028(8) 0.5788(7) 0.0235(19) Uani d . 1 . C
H3 0.1312 0.1159 0.5412 0.028 Uiso calc R 1 . H
O4 0.2640(8) 0.2406(7) 0.4220(6) 0.0347(16) Uani d . 1 . O
C4 0.3194(10) 0.1846(8) 0.5048(7) 0.029(2) Uani d . 1 . C
H4 0.3028 0.0845 0.4572 0.035 Uiso calc R 1 . H
O5 0.5748(7) 0.2002(6) 0.5125(5) 0.0309(16) Uani d . 1 . O
C5 0.4880(9) 0.2555(8) 0.5809(7) 0.0208(18) Uani d . 1 . C
H5 0.5107 0.3560 0.6044 0.025 Uiso calc R 1 . H
O6 0.6450(7) 0.1513(6) 0.6741(5) 0.0316(16) Uani d . 1 . O
C6 0.5487(11) 0.2334(9) 0.6968(7) 0.032(2) Uani d . 1 . C
H6 0.6119 0.3241 0.7681 0.038 Uiso calc R 1 . H
O7 0.5550(7) -0.0332(6) 0.8139(5) 0.0302(15) Uani d . 1 . O
C7 0.7014(12) 0.1795(10) 0.5914(8) 0.035(3) Uani d . 1 . C
C8 0.8398(11) 0.3064(10) 0.6579(8) 0.044(3) Uani d . 1 . C
H81 0.9207 0.2939 0.7176 0.053 Uiso calc R 1 . H
H82 0.8104 0.3861 0.7006 0.053 Uiso calc R 1 . H
H83 0.8779 0.3213 0.5986 0.053 Uiso calc R 1 . H
C9 0.7361(12) 0.0539(10) 0.5180(8) 0.037(2) Uani d . 1 . C
H91 0.6434 -0.0252 0.4765 0.044 Uiso calc R 1 . H
H92 0.8176 0.0364 0.5729 0.044 Uiso calc R 1 . H
H93 0.7698 0.0688 0.4568 0.044 Uiso calc R 1 . H
C10 0.1468(11) 0.2968(9) 0.4468(8) 0.030(2) Uani d . 1 . C
C11 -0.0091(11) 0.2001(10) 0.3469(8) 0.041(3) Uani d . 1 . C
H111 -0.0074 0.1839 0.2662 0.049 Uiso calc R 1 . H
H112 -0.0898 0.2418 0.3587 0.049 Uiso calc R 1 . H
H113 -0.0296 0.1127 0.3520 0.049 Uiso calc R 1 . H
C12 0.1760(13) 0.4379(10) 0.4546(10) 0.041(3) Uani d . 1 . C
H121 0.0912 0.4733 0.4665 0.049 Uiso calc R 1 . H
H122 0.1837 0.4348 0.3785 0.049 Uiso calc R 1 . H
H123 0.2723 0.4983 0.5239 0.049 Uiso calc R 1 . H
C21 0.5077(7) 0.1129(6) 1.0246(4) 0.023(2) Uani d G 1 . C
C22 0.5919(6) 0.0805(6) 1.1155(5) 0.028(2) Uani d G 1 . C
H22 0.6806 0.0533 1.1124 0.034 Uiso calc R 1 . H
C23 0.5438(7) 0.0888(6) 1.2090(4) 0.035(3) Uani d G 1 . C
H23 0.6022 0.0698 1.2724 0.042 Uiso calc R 1 . H
C24 0.4134(8) 0.1239(6) 1.2129(5) 0.037(3) Uani d G 1 . C
H24 0.3825 0.1288 1.2786 0.045 Uiso calc R 1 . H
C25 0.3260(6) 0.1525(6) 1.1213(6) 0.030(2) Uani d G 1 . C
H25 0.2343 0.1749 1.1224 0.036 Uiso calc R 1 . H
C26 0.3759(6) 0.1473(6) 1.0295(5) 0.031(3) Uani d G 1 . C
H26 0.3182 0.1680 0.9671 0.037 Uiso calc R 1 . H
C31 0.7667(3) 0.2156(3) 0.9778(3) 0.028(2) Uani d G 1 . C
C32 0.8108(4) 0.3384(4) 1.0831(3) 0.036(2) Uani d G 1 . C
H32 0.7382 0.3590 1.1192 0.044 Uiso calc R 1 . H
C33 0.9548(4) 0.4304(4) 1.1364(3) 0.042(3) Uani d G 1 . C
H33 0.9836 0.5119 1.2098 0.050 Uiso calc R 1 . H
C34 1.0570(3) 0.4008(4) 1.0798(5) 0.043(3) Uani d G 1 . C
H34 1.1561 0.4649 1.1138 0.052 Uiso calc R 1 . H
C35 1.0193(4) 0.2816(5) 0.9763(5) 0.038(3) Uani d G 1 . C
H35 1.0915 0.2628 0.9394 0.045 Uiso calc R 1 . H
C36 0.8740(5) 0.1891(4) 0.9263(3) 0.033(2) Uani d G 1 . C
H36 0.8474 0.1057 0.8552 0.039 Uiso calc R 1 . H
P1' 0.0400(3) 0.8243(2) 0.6192(2) 0.0283(6) Uani d G 1 . P
O1' 0.1629(2) 0.7750(2) 0.6909(2) 0.0443(19) Uani d G 1 . O
C1' 0.1659(3) 0.7133(3) 0.7742(2) 0.030(2) Uani d G 1 . C
H1' 0.1086 0.6133 0.7255 0.036 Uiso calc R 1 . H
O2' 0.4154(7) 0.6996(6) 0.7614(5) 0.0288(16) Uani d . 1 . O
H2O' 0.4467 0.7690 0.7519 0.035 Uiso calc R 1 . H
C2' 0.3356(10) 0.7306(8) 0.8404(7) 0.024(2) Uani d . 1 . C
H2' 0.3871 0.8274 0.9050 0.028 Uiso calc R 1 . H
O3' 0.4851(7) 0.6760(6) 0.9924(6) 0.0335(16) Uani d . 1 . O
C3' 0.3390(10) 0.6355(9) 0.9013(7) 0.027(2) Uani d . 1 . C
H3' 0.3140 0.5389 0.8391 0.032 Uiso calc R 1 . H
O4' 0.3239(8) 0.6586(6) 1.0875(5) 0.0332(16) Uani d . 1 . O
C4' 0.2280(10) 0.6442(9) 0.9701(7) 0.0238(19) Uani d . 1 . C
H4' 0.1393 0.5583 0.9271 0.029 Uiso calc R 1 . H
O5' 0.0507(7) 0.7610(6) 1.0301(5) 0.0349(17) Uani d . 1 . O
C5' 0.1730(10) 0.7682(9) 0.9880(7) 0.028(2) Uani d . 1 . C
H5' 0.2598 0.8535 1.0475 0.034 Uiso calc R 1 . H
O6' -0.0565(6) 0.7086(6) 0.8287(5) 0.0299(15) Uani d . 1 . O
C6' 0.0994(10) 0.7772(8) 0.8684(7) 0.027(2) Uani d . 1 . C
H6' 0.1126 0.8755 0.8858 0.032 Uiso calc R 1 . H
O7' 0.0329(8) 0.9615(6) 0.6921(6) 0.0402(18) Uani d . 1 . O
C7' -0.0907(11) 0.7407(9) 0.9351(8) 0.028(2) Uani d . 1 . C
C8' -0.1336(13) 0.8697(11) 0.9721(9) 0.049(3) Uani d . 1 . C
H81' -0.0522 0.9445 0.9819 0.059 Uiso calc R 1 . H
H82' -0.1469 0.8921 1.0499 0.059 Uiso calc R 1 . H
H83' -0.2299 0.8576 0.9088 0.059 Uiso calc R 1 . H
C9' -0.2099(12) 0.6204(11) 0.9158(9) 0.046(3) Uani d . 1 . C
H91' -0.2296 0.6397 0.9909 0.056 Uiso calc R 1 . H
H92' -0.1735 0.5396 0.8953 0.056 Uiso calc R 1 . H
H93' -0.3049 0.6026 0.8484 0.056 Uiso calc R 1 . H
C10' 0.4661(12) 0.6379(9) 1.0840(8) 0.030(2) Uani d . 1 . C
C11' 0.4568(13) 0.4887(9) 1.0496(9) 0.043(3) Uani d . 1 . C
H1A' 0.4479 0.4666 1.1157 0.052 Uiso calc R 1 . H
H1B' 0.5498 0.4728 1.0368 0.052 Uiso calc R 1 . H
H1C' 0.3667 0.4303 0.9739 0.052 Uiso calc R 1 . H
C12' 0.5913(12) 0.7300(10) 1.2030(9) 0.047(3) Uani d . 1 . C
H2A' 0.6883 0.7128 1.2013 0.056 Uiso calc R 1 . H
H2B' 0.5698 0.7129 1.2680 0.056 Uiso calc R 1 . H
H2C' 0.5991 0.8255 1.2190 0.056 Uiso calc R 1 . H
C21' 0.1048(6) 0.8129(6) 0.4973(4) 0.027(2) Uani d G 1 . C
C22' 0.0138(6) 0.8322(6) 0.4012(5) 0.030(2) Uani d G 1 . C
H22' -0.0804 0.8502 0.4003 0.036 Uiso calc R 1 . H
C23' 0.0610(7) 0.8251(6) 0.3060(4) 0.031(2) Uani d G 1 . C
H23' -0.0012 0.8375 0.2396 0.038 Uiso calc R 1 . H
C24' 0.1984(8) 0.7999(7) 0.3082(5) 0.035(3) Uani d G 1 . C
H24' 0.2315 0.7961 0.2438 0.042 Uiso calc R 1 . H
C25' 0.2856(6) 0.7807(7) 0.4015(6) 0.038(3) Uani d G 1 . C
H25' 0.3787 0.7612 0.4010 0.045 Uiso calc R 1 . H
C26' 0.2425(6) 0.7885(6) 0.4995(5) 0.031(2) Uani d G 1 . C
H26' 0.3067 0.7774 0.5660 0.038 Uiso calc R 1 . H
C31' -0.1463(5) 0.6987(5) 0.5504(5) 0.027(2) Uani d G 1 . C
C32' -0.1771(6) 0.5743(6) 0.4505(5) 0.037(2) Uani d G 1 . C
H32' -0.1007 0.5570 0.4181 0.044 Uiso calc R 1 . H
C33' -0.3192(7) 0.4753(5) 0.3981(5) 0.045(3) Uani d G 1 . C
H33' -0.3403 0.3900 0.3304 0.054 Uiso calc R 1 . H
C34' -0.4288(5) 0.5026(6) 0.4458(6) 0.046(3) Uani d G 1 . C
H34' -0.5256 0.4350 0.4113 0.055 Uiso calc R 1 . H
C35' -0.4003(6) 0.6260(7) 0.5423(6) 0.043(3) Uani d G 1 . C
H35' -0.4782 0.6439 0.5728 0.052 Uiso calc R 1 . H
C36' -0.2583(6) 0.7248(5) 0.5958(4) 0.036(2) Uani d G 1 . C
H36' -0.2384 0.8098 0.6633 0.044 Uiso calc R 1 . H

loop_
_atom_type_symbol
_atom_type_description
_atom_type_scat_dispersion_real
_atom_type_scat_dispersion_imag
_atom_type_scat_source
C C 0.0033 0.0016 'International Tables Vol C Tables 4.2.6.8 and 6.1.1.4'
H H 0.0000 0.0000 'International Tables Vol C Tables 4.2.6.8 and 6.1.1.4'
O O 0.0106 0.0060 'International Tables Vol C Tables 4.2.6.8 and 6.1.1.4'
P P 0.1023 0.0942 'International Tables Vol C Tables 4.2.6.8 and 6.1.1.4'

loop_
_geom_angle_atom_site_label_1
_geom_angle_atom_site_label_2
_geom_angle_atom_site_label_3
_geom_angle
_geom_angle_publ_flag
O7 P1 O1 115.2(3) y
O7 P1 C31 113.9(3) y
O1 P1 C31 105.0(2) y
O7 P1 C21 115.6(3) y
O1 P1 C21 99.6(3) y
C31 P1 C21 106.1(3) y
C1 O1 P1 127.2(5) y
O1 C1 C6 110.9(7) y
O1 C1 C2 106.8(6) n
C6 C1 C2 108.7(7) n
O1 C1 H1 110.1(4) no
C6 C1 H1 110.1(5) no
C2 C1 H1 110.1(4) no
C2 O2 H2O 109.5(4) no
O2 C2 C3 114.1(7) n
O2 C2 C1 114.5(6) n
C3 C2 C1 108.0(6) n
O2 C2 H2 106.6(4) no
C3 C2 H2 106.6(4) no
C1 C2 H2 106.6(4) no
C10 O3 C3 107.0(6) n
O3 C3 C2 110.8(6) n
O3 C3 C4 103.7(6) n
C2 C3 C4 115.2(7) n
O3 C3 H3 109.0(4) no
C2 C3 H3 109.0(4) no
C4 C3 H3 109.0(4) no
C10 O4 C4 109.6(7) n
O4 C4 C5 110.6(7) n
O4 C4 C3 104.0(7) n
C5 C4 C3 114.2(6) n
O4 C4 H4 109.3(4) no
C5 C4 H4 109.3(4) no
C3 C4 H4 109.3(4) no
C5 O5 C7 108.2(6) n
O5 C5 C4 109.6(6) n
O5 C5 C6 103.8(7) n
C4 C5 C6 114.5(7) n
O5 C5 H5 109.6(4) no
C4 C5 H5 109.6(4) no
C6 C5 H5 109.6(4) no
C6 O6 C7 106.4(7) n
O6 C6 C1 112.5(7) n
O6 C6 C5 105.1(7) n
C1 C6 C5 112.8(7) n
O6 C6 H6 108.8(4) no
C1 C6 H6 108.8(4) no
C5 C6 H6 108.8(4) no
O6 C7 O5 104.3(7) n
O6 C7 C9 107.8(8) n
O5 C7 C9 109.6(7) n
O6 C7 C8 111.5(7) n
O5 C7 C8 110.8(8) n
C9 C7 C8 112.4(9) n
C7 C8 H81 109.5(5) no
C7 C8 H82 109.5(6) no
H81 C8 H82 109.5 n
C7 C8 H83 109.5(5) no
H81 C8 H83 109.5 n
H82 C8 H83 109.5 n
C7 C9 H91 109.5(6) no
C7 C9 H92 109.5(5) no
H91 C9 H92 109.5 n
C7 C9 H93 109.5(5) no
H91 C9 H93 109.5 n
H92 C9 H93 109.5 n
O3 C10 O4 106.5(7) n
O3 C10 C12 107.8(7) n
O4 C10 C12 110.2(8) n
O3 C10 C11 111.2(8) n
O4 C10 C11 108.8(8) n
C12 C10 C11 112.1(8) n
C10 C11 H111 109.5(5) no
C10 C11 H112 109.5(6) no
H111 C11 H112 109.5 n
C10 C11 H113 109.5(5) no
H111 C11 H113 109.5 n
H112 C11 H113 109.5 n
C10 C12 H121 109.5(6) no
C10 C12 H122 109.5(5) no
H121 C12 H122 109.5 n
C10 C12 H123 109.5(5) n
H121 C12 H123 109.5 n
H122 C12 H123 109.5 n
C26 C21 C22 119.0 no
C26 C21 P1 122.4(4) n
C22 C21 P1 118.6(3) n
C23 C22 C21 118.8 no
C23 C22 H22 120.6 no
C21 C22 H22 120.6 no
C24 C23 C22 121.4 no
C24 C23 H23 119.3 no
C22 C23 H23 119.3 no
C23 C24 C25 120.4 no
C23 C24 H24 119.8 no
C25 C24 H24 119.8 no
C26 C25 C24 118.1 no
C26 C25 H25 120.9 no
C24 C25 H25 120.9 no
C25 C26 C21 122.2 no
C25 C26 H26 118.9 no
C21 C26 H26 118.9 no
C36 C31 C32 117.5 no
C36 C31 P1 121.0(3) n
C32 C31 P1 121.1(3) n
C33 C32 C31 122.4 no
C33 C32 H32 118.8 no
C31 C32 H32 118.8 no
C32 C33 C34 117.8 no
C32 C33 H33 121.1 no
C34 C33 H33 121.1 no
C35 C34 C33 121.9 no
C35 C34 H34 119.0 no
C33 C34 H34 119.0 no
C34 C35 C36 118.8 no
C34 C35 H35 120.6 no
C36 C35 H35 120.6 no
C31 C36 C35 121.4 no
C31 C36 H36 119.3 no
C35 C36 H36 119.3 no
O7' P1' O1' 114.8(3) y
O7' P1' C21' 114.7(3) y
O1' P1' C21' 99.0(2) y
O7' P1' C31' 110.6(3) y
O1' P1' C31' 110.03(19) y
C21' P1' C31' 107.1(3) y
C1' O1' P1' 133.7(7) y
O1' C1' C6' 114.5(3) y
O1' C1' C2' 105.9(3) n
C6' C1' C2' 109.3(5) n
O1' C1' H1' 109.0 no
C6' C1' H1' 109.0(4) no
C2' C1' H1' 109.0(3) no
C2' O2' H2O' 109.5(4) no
O2' C2' C3' 109.7(7) n
O2' C2' C1' 113.4(6) n
C3' C2' C1' 106.8(6) n
O2' C2' H2' 109.0(4) no
C3' C2' H2' 109.0(4) no
C1' C2' H2' 109.0(3) no
C3' O3' C10' 107.2(7) n
O3' C3' C2' 109.3(7) n
O3' C3' C4' 104.8(6) n
C2' C3' C4' 112.7(7) n
O3' C3' H3' 110.0(4) no
C2' C3' H3' 110.0(4) no
C4' C3' H3' 110.0(4) no
C10' O4' C4' 109.6(7) n
O4' C4' C5' 109.2(6) n
O4' C4' C3' 102.6(7) n
C5' C4' C3' 112.2(7) n
O4' C4' H4' 110.9(4) no
C5' C4' H4' 110.9(5) no
C3' C4' H4' 110.9(4) no
C5' O5' C7' 110.0(7) n
O5' C5' C4' 111.3(7) n
O5' C5' C6' 102.3(7) n
C4' C5' C6' 112.9(7) n
O5' C5' H5' 110.0(4) no
C4' C5' H5' 110.0(5) no
C6' C5' H5' 110.0(4) no
C6' O6' C7' 106.6(6) n
O6' C6' C1' 112.0(6) n
O6' C6' C5' 103.7(7) n
C1' C6' C5' 112.9(6) n
O6' C6' H6' 109.3(4) no
C1' C6' H6' 109.3(3) no
C5' C6' H6' 109.3(4) no
O6' C7' O5' 104.6(7) n
O6' C7' C9' 109.0(7) n
O5' C7' C9' 108.8(7) n
O6' C7' C8' 112.5(7) n
O5' C7' C8' 108.3(7) n
C9' C7' C8' 113.2(9) n
C7' C8' H81' 109.5(6) no
C7' C8' H82' 109.5(5) no
H81' C8' H82' 109.47(11) no
C7' C8' H83' 109.5(5) no
H81' C8' H83' 109.5 no
H82' C8' H83' 109.5 no
C7' C9' H91' 109.5(5) no
C7' C9' H92' 109.5(5) no
H91' C9' H92' 109.5 no
C7' C9' H93' 109.5(5) no
H91' C9' H93' 109.5 no
H92' C9' H93' 109.5 no
O4' C10' O3' 104.1(7) n
O4' C10' C12' 109.8(8) n
O3' C10' C12' 109.6(8) n
O4' C10' C11' 110.0(8) n
O3' C10' C11' 111.4(8) n
C12' C10' C11' 111.8(8) n
C10' C11' H1A' 109.5(5) no
C10' C11' H1B' 109.5(6) no
H1A' C11' H1B' 109.5 no
C10' C11' H1C' 109.5(5) no
H1A' C11' H1C' 109.47(7) no
H1B' C11' H1C' 109.5 no
C10' C12' H2A' 109.5(6) no
C10' C12' H2B' 109.5(6) no
H2A' C12' H2B' 109.5 no
C10' C12' H2C' 109.5(6) no
H2A' C12' H2C' 109.5 no
H2B' C12' H2C' 109.5 no
C26' C21' C22' 120.2 no
C26' C21' P1' 121.5(3) n
C22' C21' P1' 118.2(3) n
C21' C22' C23' 119.7 no
C21' C22' H22' 120.1 no
C23' C22' H22' 120.1 no
C24' C23' C22' 119.9 no
C24' C23' H23' 120.1 no
C22' C23' H23' 120.1 no
C25' C24' C23' 120.0 no
C25' C24' H24' 120.0 no
C23' C24' H24' 120.0 no
C24' C25' C26' 121.7 no
C24' C25' H25' 119.1 no
C26' C25' H25' 119.1 no
C21' C26' C25' 118.5 no
C21' C26' H26' 120.8 no
C25' C26' H26' 120.8 no
C36' C31' C32' 119.8 no
C36' C31' P1' 120.5(3) n
C32' C31' P1' 119.7(3) n
C33' C32' C31' 120.3 no
C33' C32' H32' 119.9 no
C31' C32' H32' 119.9 no
C34' C33' C32' 119.0 no
C34' C33' H33' 120.5 no
C32' C33' H33' 120.5 no
C35' C34' C33' 121.0 no
C35' C34' H34' 119.5 no
C33' C34' H34' 119.5 no
C34' C35' C36' 120.3 no
C34' C35' H35' 119.8 no
C36' C35' H35' 119.8 no
C31' C36' C35' 119.6 no
C31' C36' H36' 120.2 no
C35' C36' H36' 120.2 no

loop_
_geom_bond_atom_site_label_1
_geom_bond_atom_site_label_2
_geom_bond_site_symmetry_2
_geom_bond_distance
_geom_bond_publ_flag
P1 O7 . 1.473(6) y
P1 O1 . 1.574(6) y
P1 C31 . 1.782(5) y
P1 C21 . 1.805(4) y
O1 C1 . 1.443(9) y
C1 C6 . 1.517(12) n
C1 C2 . 1.528(12) n
C1 H1 . 1.0000 n
O2 C2 . 1.401(11) n
O2 H2O . 0.8400 n
C2 C3 . 1.508(10) n
C2 H2 . 1.0000 n
O3 C10 . 1.407(10) n
O3 C3 . 1.427(10) n
C3 C4 . 1.529(12) n
C3 H3 . 1.0000 n
O4 C10 . 1.421(12) n
O4 C4 . 1.424(9) n
C4 C5 . 1.506(11) n
C4 H4 . 1.0000 n
O5 C5 . 1.417(10) n
O5 C7 . 1.438(11) n
C5 C6 . 1.543(11) n
C5 H5 . 1.0000 n
O6 C6 . 1.406(10) n
O6 C7 . 1.418(11) n
C6 H6 . 1.0000 n
C7 C9 . 1.506(13) n
C7 C8 . 1.514(14) n
C8 H81 . 0.9800 n
C8 H82 . 0.9800 n
C8 H83 . 0.9800 n
C9 H91 . 0.9800 n
C9 H92 . 0.9800 n
C9 H93 . 0.9800 n
C10 C12 . 1.493(13) n
C10 C11 . 1.533(13) n
C11 H111 . 0.9800 n
C11 H112 . 0.9800 n
C11 H113 . 0.9800 n
C12 H121 . 0.9800 n
C12 H122 . 0.9800 n
C12 H123 . 0.9800 n
C21 C26 . 1.3831 n
C21 C22 . 1.4007 n
C22 C23 . 1.3735 n
C22 H22 . 0.9500 n
C23 C24 . 1.3718 n
C23 H23 . 0.9500 n
C24 C25 . 1.3927 n
C24 H24 . 0.9500 n
C25 C26 . 1.3711 n
C25 H25 . 0.9500 n
C26 H26 . 0.9500 n
C31 C36 . 1.3829 n
C31 C32 . 1.3952 n
C32 C33 . 1.3707 n
C32 H32 . 0.9500 n
C33 C34 . 1.3845 n
C33 H33 . 0.9500 n
C34 C35 . 1.3702 n
C34 H34 . 0.9500 n
C35 C36 . 1.3858 n
C35 H35 . 0.9500 n
C36 H36 . 0.9500 n
P1' O7' . 1.477(7) y
P1' O1' . 1.565(8) y
P1' C21' . 1.801(5) y
P1' C31' . 1.803(5) y
O1' C1' . 1.450(11) y
C1' C6' . 1.517(9) n
C1' C2' . 1.536(9) n
C1' H1' . 1.0000 n
O2' C2' . 1.408(10) n
O2' H2O' . 0.8400 n
C2' C3' . 1.514(11) n
C2' H2' . 1.0000 n
O3' C3' . 1.401(10) n
O3' C10' . 1.423(10) n
C3' C4' . 1.553(11) n
C3' H3' . 1.0000 n
O4' C10' . 1.423(12) n
O4' C4' . 1.439(9) n
C4' C5' . 1.504(11) n
C4' H4' . 1.0000 n
O5' C5' . 1.423(11) n
O5' C7' . 1.443(10) n
C5' C6' . 1.524(11) n
C5' H5' . 1.0000 n
O6' C6' . 1.400(10) n
O6' C7' . 1.416(11) n
C6' H6' . 1.0000 n
C7' C9' . 1.491(14) n
C7' C8' . 1.487(13) n
C8' H81' . 0.9800(13) n
C8' H82' . 0.9800 n
C8' H83' . 0.9800 n
C9' H91' . 0.9800 n
C9' H92' . 0.9800 n
C9' H93' . 0.9800 n
C10' C12' . 1.471(13) n
C10' C11' . 1.515(13) n
C11' H1A' . 0.9800 n
C11' H1B' . 0.9800 n
C11' H1C' . 0.9800 n
C12' H2A' . 0.9800 n
C12' H2B' . 0.9800 n
C12' H2C' . 0.9800 n
C21' C26' . 1.3789 n
C21' C22' . 1.3876 n
C22' C23' . 1.3908 n
C22' H22' . 0.9500 n
C23' C24' . 1.3794 n
C23' H23' . 0.9500 n
C24' C25' . 1.3452 n
C24' H24' . 0.9500 n
C25' C26' . 1.3999 n
C25' H25' . 0.9500 n
C26' H26' . 0.9500 n
C31' C36' . 1.3780 n
C31' C32' . 1.3937 n
C32' C33' . 1.3905 n
C32' H32' . 0.9500 n
C33' C34' . 1.3759 n
C33' H33' . 0.9500 n
C34' C35' . 1.3708 n
C34' H34' . 0.9500 n
C35' C36' . 1.3881 n
C35' H35' . 0.9500 n
C36' H36' . 0.9500 n

loop_
_geom_torsion_atom_site_label_1
_geom_torsion_atom_site_label_2
_geom_torsion_atom_site_label_3
_geom_torsion_atom_site_label_4
_geom_torsion
_geom_torsion_publ_flag
O7 P1 O1 C1 -25.0(8) y
C31 P1 O1 C1 101.1(7) y
C21 P1 O1 C1 -149.3(7) y
P1 O1 C1 C6 -77.4(8) y
P1 O1 C1 C2 164.3(5) y
O1 C1 C2 O2 -41.5(9) n
C6 C1 C2 O2 -161.3(7) n
O1 C1 C2 C3 -169.8(7) n
C6 C1 C2 C3 70.4(8) n
C10 O3 C3 C2 154.2(7) n
C10 O3 C3 C4 30.1(8) n
O2 C2 C3 O3 78.5(8) n
C1 C2 C3 O3 -153.0(7) n
O2 C2 C3 C4 -164.2(7) n
C1 C2 C3 C4 -35.7(9) n
C10 O4 C4 C5 -119.4(7) n
C10 O4 C4 C3 3.7(8) n
O3 C3 C4 O4 -20.4(7) n
C2 C3 C4 O4 -141.6(7) n
O3 C3 C4 C5 100.3(8) n
C2 C3 C4 C5 -20.9(10) n
C7 O5 C5 C4 -136.2(7) y
C7 O5 C5 C6 -13.5(8) y
O4 C4 C5 O5 -80.7(8) n
C3 C4 C5 O5 162.3(6) n
O4 C4 C5 C6 163.1(7) n
C3 C4 C5 C6 46.2(10) n
C7 O6 C6 C1 150.4(7) n
C7 O6 C6 C5 27.3(8) n
O1 C1 C6 O6 78.7(8) y
C2 C1 C6 O6 -164.1(6) y
O1 C1 C6 C5 -162.6(7) n
C2 C1 C6 C5 -45.4(9) y
O5 C5 C6 O6 -8.4(8) y
C4 C5 C6 O6 111.1(8) y
O5 C5 C6 C1 -131.3(7) y
C4 C5 C6 C1 -11.8(10) y
C6 O6 C7 O5 -36.0(9) n
C6 O6 C7 C9 -152.4(7) n
C6 O6 C7 C8 83.7(9) n
C5 O5 C7 O6 30.6(9) n
C5 O5 C7 C9 145.8(8) n
C5 O5 C7 C8 -89.6(9) n
C3 O3 C10 O4 -28.5(9) n
C3 O3 C10 C12 -146.8(7) n
C3 O3 C10 C11 89.9(9) n
C4 O4 C10 O3 14.8(9) n
C4 O4 C10 C12 131.5(8) n
C4 O4 C10 C11 -105.2(8) n
O7 P1 C21 C26 -107.7(4) n
O1 P1 C21 C26 16.3(4) y
C31 P1 C21 C26 125.1(3) n
O7 P1 C21 C22 71.3(4) n
O1 P1 C21 C22 -164.7(3) n
C31 P1 C21 C22 -55.9(3) n
C26 C21 C22 C23 -2.3 no
P1 C21 C22 C23 178.7(4) n
C21 C22 C23 C24 2.0 no
C22 C23 C24 C25 -0.1 no
C23 C24 C25 C26 -1.4 no
C24 C25 C26 C21 1.0 no
C22 C21 C26 C25 0.9 no
P1 C21 C26 C25 179.8(4) n
O7 P1 C31 C36 20.8(3) n
O1 P1 C31 C36 -106.1(2) n
C21 P1 C31 C36 149.0(2) n
O7 P1 C31 C32 -165.7(3) n
O1 P1 C31 C32 67.4(3) n
C21 P1 C31 C32 -37.5(3) n
C36 C31 C32 C33 -0.8 no
P1 C31 C32 C33 -174.58(17) n
C31 C32 C33 C34 2.3 no
C32 C33 C34 C35 -2.2 no
C33 C34 C35 C36 0.7 no
C32 C31 C36 C35 -0.8 no
P1 C31 C36 C35 172.97(14) n
C34 C35 C36 C31 0.8 no
O7' P1' O1' C1' 81.2(3) y
C21' P1' O1' C1' -156.2(3) y
C31' P1' O1' C1' -44.2(2) y
P1' O1' C1' C6' -42.9(4) y
P1' O1' C1' C2' -163.4(3) y
O1' C1' C2' O2' -44.2(6) n
C6' C1' C2' O2' -168.0(6) n
O1' C1' C2' C3' -165.2(5) n
C6' C1' C2' C3' 71.0(7) n
C10' O3' C3' C2' 150.9(7) n
C10' O3' C3' C4' 29.9(8) n
O2' C2' C3' O3' 74.9(8) n
C1' C2' C3' O3' -161.8(6) n
O2' C2' C3' C4' -169.0(6) n
C1' C2' C3' C4' -45.8(8) n
C10' O4' C4' C5' -127.9(7) n
C10' O4' C4' C3' -8.7(8) n
O3' C3' C4' O4' -12.8(8) n
C2' C3' C4' O4' -131.5(7) n
O3' C3' C4' C5' 104.3(8) n
C2' C3' C4' C5' -14.5(9) n
C7' O5' C5' C4' -110.7(7) y
C7' O5' C5' C6' 10.2(8) y
O4' C4' C5' O5' -77.9(9) n
C3' C4' C5' O5' 169.1(6) n
O4' C4' C5' C6' 167.7(7) n
C3' C4' C5' C6' 54.7(10) n
C7' O6' C6' C1' 158.8(6) n
C7' O6' C6' C5' 36.7(8) n
O1' C1' C6' O6' 93.2(6) y
C2' C1' C6' O6' -148.2(6) y
O1' C1' C6' C5' -150.2(5) n
C2' C1' C6' C5' -31.6(8) y
O5' C5' C6' O6' -28.3(8) y
C4' C5' C6' O6' 91.4(8) y
O5' C5' C6' C1' -149.8(6) y
C4' C5' C6' C1' -30.1(10) y
C6' O6' C7' O5' -30.4(8) n
C6' O6' C7' C9' -146.6(8) n
C6' O6' C7' C8' 87.0(9) n
C5' O5' C7' O6' 11.3(8) n
C5' O5' C7' C9' 127.7(8) n
C5' O5' C7' C8' -108.9(8) n
C4' O4' C10' O3' 26.9(8) n
C4' O4' C10' C12' 144.1(8) n
C4' O4' C10' C11' -92.5(8) n
C3' O3' C10' O4' -35.5(8) n
C3' O3' C10' C12' -152.9(8) n
C3' O3' C10' C11' 82.9(9) n
O7' P1' C21' C26' 113.4(4) n
O1' P1' C21' C26' -9.3(3) y
C31' P1' C21' C26' -123.6(3) n
O7' P1' C21' C22' -65.3(5) n
O1' P1' C21' C22' 172.1(3) n
C31' P1' C21' C22' 57.8(4) n
C26' C21' C22' C23' 0.9 no
P1' C21' C22' C23' 179.5(4) n
C21' C22' C23' C24' -0.5 no
C22' C23' C24' C25' 0.8 no
C23' C24' C25' C26' -1.5 no
C22' C21' C26' C25' -1.5 no
P1' C21' C26' C25' 179.9(4) n
C24' C25' C26' C21' 1.9 no
O7' P1' C31' C36' -19.3(5) n
O1' P1' C31' C36' 108.5(3) n
C21' P1' C31' C36' -144.9(4) n
O7' P1' C31' C32' 160.6(4) n
O1' P1' C31' C32' -71.6(3) n
C21' P1' C31' C32' 35.0(4) n
C36' C31' C32' C33' -1.4 no
P1' C31' C32' C33' 178.7(4) n
C31' C32' C33' C34' 0.5 no
C32' C33' C34' C35' 0.9 no
C33' C34' C35' C36' -1.5 no
C32' C31' C36' C35' 0.8 no
P1' C31' C36' C35' -179.3(4) n
C34' C35' C36' C31' 0.7 no

loop_
_cod_related_entry_id
_cod_related_entry_database
_cod_related_entry_code
1 ChemSpider 24729964
